data_7040583
loop_
_publ_author_name
'Kongkaew, Manisa'
'Sitthisuwannakul, Kannika'
'Nakarajouyphon, Vasut'
'Pornsuwan, Soraya'
'Kongsaeree, Palangpon'
'Sangtrirutnugul, Preeyanuch'

_publ_section_title
;
 Benzimidazole-triazole ligands with pendent triazole functionality:
 unexpected formation and effects on copper-catalyzed aerobic alcohol
 oxidation.
;
_journal_issue 42
_journal_name_full 'Dalton transactions (Cambridge, England : 2003)'
_journal_page_first 16810
_journal_page_last 16819
_journal_paper_doi 10.1039/c6dt02770a
_journal_volume 45
_journal_year 2016
_chemical_formula_moiety 'C20 H30 Cl2 Cu N8 Si2, C2 H3 N'
_chemical_formula_sum 'C22 H33 Cl2 Cu N9 Si2'
_chemical_formula_weight 614.19
_chemical_name_systematic
;
 ?
;
_space_group_crystal_system triclinic
_space_group_IT_number 2
_space_group_name_Hall '-P 1'
_space_group_name_H-M_alt 'P -1'
_symmetry_space_group_name_Hall '-P 1'
_symmetry_space_group_name_H-M 'P -1'
_atom_sites_solution_hydrogens mixed
_audit_creation_date 2016-08-01
_audit_creation_method
;
Olex2 1.2-dev
(compiled 2016.05.11 svn.r3296 for OlexSys, GUI svn.r3563)
;
_audit_update_record
;
2016-08-12 deposited with the CCDC.
2016-09-06 downloaded from the CCDC.
;
_cell_angle_alpha 100.7014(10)
_cell_angle_beta 103.0788(11)
_cell_angle_gamma 105.8527(9)
_cell_formula_units_Z 2
_cell_length_a 8.9699(2)
_cell_length_b 13.5062(4)
_cell_length_c 14.1297(4)
_cell_measurement_reflns_used 8280
_cell_measurement_temperature 293
_cell_measurement_theta_max 3.55
_cell_measurement_theta_min 27.45
_cell_volume 1547.01(7)
_computing_molecular_graphics 'Olex2 (Dolomanov et al., 2009)'
_computing_publication_material 'Olex2 (Dolomanov et al., 2009)'
_computing_structure_refinement 'ShelXL (Sheldrick, 2015)'
_computing_structure_solution 'SIR97 (Burla et al., 2007)'
_diffrn_ambient_temperature 293(2)
_diffrn_measured_fraction_theta_full 0.916
_diffrn_measured_fraction_theta_max 0.916
_diffrn_measurement_device_type KappaCCD
_diffrn_radiation_type MoK\a
_diffrn_radiation_wavelength 0.71073
_diffrn_reflns_av_R_equivalents 0.0829
_diffrn_reflns_av_unetI/netI 0.0783
_diffrn_reflns_Laue_measured_fraction_full 0.916
_diffrn_reflns_Laue_measured_fraction_max 0.916
_diffrn_reflns_limit_h_max 9
_diffrn_reflns_limit_h_min -9
_diffrn_reflns_limit_k_max 14
_diffrn_reflns_limit_k_min -14
_diffrn_reflns_limit_l_max 15
_diffrn_reflns_limit_l_min -14
_diffrn_reflns_number 5489
_diffrn_reflns_point_group_measured_fraction_full 0.916
_diffrn_reflns_point_group_measured_fraction_max 0.916
_diffrn_reflns_theta_full 22.505
_diffrn_reflns_theta_max 22.505
_diffrn_reflns_theta_min 2.469
_exptl_absorpt_coefficient_mu 0.983
_exptl_absorpt_correction_T_max 0.867
_exptl_absorpt_correction_T_min 0.221
_exptl_absorpt_correction_type multi-scan
_exptl_absorpt_process_details
;
multi-scan from symmetry-related measurements 
 Sortav (Blessing 1995)
;
_exptl_crystal_colour 'clear dark green'
_exptl_crystal_colour_lustre clear
_exptl_crystal_colour_modifier dark
_exptl_crystal_colour_primary green
_exptl_crystal_density_diffrn 1.319
_exptl_crystal_description plate
_exptl_crystal_F_000 638
_exptl_crystal_recrystallization_method 'slow evaporation from CH3CN solution'
_exptl_crystal_size_max 0.28
_exptl_crystal_size_mid 0.15
_exptl_crystal_size_min 0.12
_refine_diff_density_max 0.749
_refine_diff_density_min -1.119
_refine_diff_density_rms 0.130
_refine_ls_extinction_coef 0.021(7)
_refine_ls_extinction_expression Fc^*^=kFc[1+0.001xFc^2^\l^3^/sin(2\q)]^-1/4^
_refine_ls_extinction_method 'SHELXL-2014/7 (Sheldrick 2014'
_refine_ls_goodness_of_fit_ref 1.053
_refine_ls_hydrogen_treatment constr
_refine_ls_matrix_type full
_refine_ls_number_parameters 398
_refine_ls_number_reflns 3713
_refine_ls_number_restraints 108
_refine_ls_restrained_S_all 1.058
_refine_ls_R_factor_all 0.0835
_refine_ls_R_factor_gt 0.0768
_refine_ls_shift/su_max 0.001
_refine_ls_shift/su_mean 0.000
_refine_ls_structure_factor_coef Fsqd
_refine_ls_weighting_details 'w=1/[\s^2^(Fo^2^)+(0.1751P)^2^+1.3761P] where P=(Fo^2^+2Fc^2^)/3'
_refine_ls_weighting_scheme calc
_refine_ls_wR_factor_gt 0.2229
_refine_ls_wR_factor_ref 0.2308
_reflns_Friedel_coverage 0.000
_reflns_number_gt 3293
_reflns_number_total 3713
_reflns_threshold_expression 'I > 2\s(I)'
_cod_data_source_file c6dt02770a2.cif
_cod_data_source_block shelxl1
_cod_depositor_comments 'Adding full bibliography for 7040582--7040583.cif.'
_cod_original_cell_volume 1547.02(7)
_cod_database_code 7040583
_shelx_space_group_comment
;
The symmetry employed for this shelxl refinement is uniquely defined
by the following loop, which should always be used as a source of
symmetry information in preference to the above space-group names.
They are only intended as comments.
;
_olex2_refinement_description
;
1. Fixed Uiso
 At 1.2 times of:
  All C(H) groups, All C(H,H) groups, All C(H,H,H,H) groups
 At 1.5 times of:
  All C(H,H,H) groups
2. Restrained distances
 C13A-C12A \\sim C13A-C11A \\sim C12A-C11A
 with sigma of 0.04
 Si1A-C10 \\sim Si1A-C13A \\sim Si1A-C12A \\sim Si1A-C11A
 with sigma of 0.02
 C13-C12 \\sim C13-C11 \\sim C12-C11
 with sigma of 0.04
 Si1-C10 \\sim Si1-C13 \\sim Si1-C12 \\sim Si1-C11
 with sigma of 0.02
 C20-C18 \\sim C20-C19 \\sim C18-C19
 with sigma of 0.04
 Si2-C17 \\sim Si2-C20 \\sim Si2-C18 \\sim Si2-C19
 with sigma of 0.02
 C20A-C18A \\sim C20A-C19A \\sim C18A-C19A
 with sigma of 0.04
 Si2A-C17 \\sim Si2A-C20A \\sim Si2A-C18A \\sim Si2A-C19A
 with sigma of 0.02
3. Uiso/Uaniso restraints and constraints
Uanis(Si1) = Uanis(Si1A)
Uanis(Si2) = Uanis(Si2A)
4. Rigid body (RIGU) restrains
 Si2, C20, C18, C19
 with sigma for 1-2 distances of 0.004 and sigma for 1-3 distances of 0.004
 Si1, C13, C12, C11
 with sigma for 1-2 distances of 0.004 and sigma for 1-3 distances of 0.004
 Si2A, C20A, C18A, C19A
 with sigma for 1-2 distances of 0.004 and sigma for 1-3 distances of 0.004
 Si1A, C13A, C12A, C11A
 with sigma for 1-2 distances of 0.004 and sigma for 1-3 distances of 0.004
5. Others
 Sof(H17C)=Sof(H17D)=Sof(Si2A)=Sof(C20A)=Sof(H20D)=Sof(H20E)=Sof(H20F)=
 Sof(C18A)=Sof(H18D)=Sof(H18E)=Sof(H18F)=Sof(C19A)=Sof(H19D)=Sof(H19E)=
 Sof(H19F)=1-FVAR(1)
 Sof(Si2)=Sof(H17A)=Sof(H17B)=Sof(C20)=Sof(H20A)=Sof(H20B)=Sof(H20C)=Sof(C18)=
 Sof(H18A)=Sof(H18B)=Sof(H18C)=Sof(C19)=Sof(H19A)=Sof(H19B)=Sof(H19C)=FVAR(1)
 Fixed Sof: H10A(0.5) H10B(0.5) H10C(0.5) H10D(0.5) Si1(0.5) C13(0.5)
 H13A(0.5) H13B(0.5) H13C(0.5) C12(0.5) H12A(0.5) H12B(0.5) H12C(0.5) C11(0.5)
 H11A(0.5) H11C(0.5) H11B(0.5) Si1A(0.5) C13A(0.5) H13D(0.5) H13E(0.5)
 H13F(0.5) C12A(0.5) H12D(0.5) H12E(0.5) H12F(0.5) C11A(0.5) H11D(0.5)
 H11E(0.5) H11F(0.5)
6.a Riding coordinates:
 C11(H11A,H11C,H11B), C20A(H20D,H20E,H20F)
6.b Secondary CH2 refined with riding coordinates:
 C14(H14A,H14B), C17(H17A,H17B), C17(H17C,H17D), C10(H10A,H10B), C10(H10C,H10D)
6.c Aromatic/amide H refined with riding coordinates:
 C7(H7), C16(H16), C9(H9), C6(H6), C5(H5), C4(H4)
6.d Idealised Me refined as rotating group:
 C21(H21A,H21B,H21C), C20(H20A,H20B,H20C), C18(H18A,H18B,H18C), C19(H19A,H19B,
 H19C), C13(H13A,H13B,H13C), C12(H12A,H12B,H12C), C13A(H13D,H13E,H13F),
 C12A(H12D,H12E,H12F), C11A(H11D,H11E,H11F), C18A(H18D,H18E,H18F), C19A(H19D,
 H19E,H19F)
;
_shelx_shelxl_version_number 2014/7
_olex2_submission_special_instructions 'No special instructions were received'

loop_
_space_group_symop_operation_xyz
'x, y, z'
'-x, -y, -z'

loop_
_atom_site_label
_atom_site_type_symbol
_atom_site_fract_x
_atom_site_fract_y
_atom_site_fract_z
_atom_site_U_iso_or_equiv
_atom_site_adp_type
_atom_site_occupancy
_atom_site_site_symmetry_order
_atom_site_calc_flag
_atom_site_refinement_flags_posn
_atom_site_refinement_flags_adp
_atom_site_refinement_flags_occupancy
_atom_site_disorder_assembly
_atom_site_disorder_group
Cu1 Cu 0.33739(7) 0.79527(5) 1.00778(5) 0.0391(4) Uani 1 1 d . . . . .
Cl2 Cl 0.4113(2) 0.78746(14) 1.17033(13) 0.0585(6) Uani 1 1 d . . . . .
Cl1 Cl 0.06547(18) 0.67722(14) 0.92703(16) 0.0679(6) Uani 1 1 d . . . . .
Si2 Si 0.5471(19) 1.5293(12) 1.3003(9) 0.0890(16) Uani 0.62(4) 1 d D U P A 1
N2 N 0.2373(5) 1.0744(3) 0.9970(4) 0.0377(11) Uani 1 1 d . . . . .
N7 N 0.5938(6) 1.3935(4) 1.0839(4) 0.0455(13) Uani 1 1 d . . . . .
N6 N 0.5251(6) 1.2945(4) 1.0284(4) 0.0403(12) Uani 1 1 d . . . . .
N1 N 0.2712(5) 0.9291(4) 1.0382(3) 0.0385(12) Uani 1 1 d . . . . .
N3 N 0.3673(6) 0.8573(4) 0.8869(4) 0.0425(12) Uani 1 1 d . . . . .
N8 N 0.4743(6) 1.4277(4) 1.0985(4) 0.0444(12) Uani 1 1 d . . . . .
C15 C 0.3620(6) 1.2665(5) 1.0092(4) 0.0398(14) Uani 1 1 d . . . . .
N5 N 0.3857(6) 0.8929(5) 0.7502(4) 0.0487(13) Uani 1 1 d . . . . .
C2 C 0.2175(6) 0.9806(4) 1.1107(4) 0.0383(14) Uani 1 1 d . . . . .
N4 N 0.4055(6) 0.8253(4) 0.8063(4) 0.0495(13) Uani 1 1 d . . . . .
C3 C 0.1930(6) 1.0724(5) 1.0845(5) 0.0431(15) Uani 1 1 d . . . . .
C8 C 0.3245(6) 0.9462(4) 0.8841(4) 0.0385(14) Uani 1 1 d . . . . .
C7 C 0.1810(7) 0.9540(5) 1.1942(5) 0.0457(15) Uani 1 1 d . . . . .
H7 H 0.1949 0.8933 1.2115 0.055 Uiso 1 1 calc R . . . .
C16 C 0.3296(7) 1.3522(5) 1.0529(5) 0.0471(15) Uani 1 1 d . . . . .
H16 H 0.2283 1.3579 1.0517 0.056 Uiso 1 1 calc R . . . .
C9 C 0.3340(7) 0.9679(5) 0.7953(5) 0.0475(15) Uani 1 1 d . . . . .
H9 H 0.3099 1.0229 0.7710 0.057 Uiso 1 1 calc R . . . .
C6 C 0.1231(8) 1.0209(6) 1.2513(5) 0.0574(18) Uani 1 1 d . . . . .
H6 H 0.0973 1.0046 1.3080 0.069 Uiso 1 1 calc R . . . .
C1 C 0.2782(6) 0.9865(5) 0.9708(4) 0.0397(14) Uani 1 1 d . . . . .
C14 C 0.2428(7) 1.1589(5) 0.9443(5) 0.0466(15) Uani 1 1 d . . . . .
H14A H 0.1355 1.1648 0.9242 0.056 Uiso 1 1 calc R . . . .
H14B H 0.2734 1.1392 0.8837 0.056 Uiso 1 1 calc R . . . .
C5 C 0.1023(8) 1.1131(6) 1.2254(6) 0.0595(18) Uani 1 1 d . . . . .
H5 H 0.0649 1.1569 1.2662 0.071 Uiso 1 1 calc R . . . .
C4 C 0.1357(7) 1.1398(5) 1.1420(5) 0.0528(17) Uani 1 1 d . . . . .
H4 H 0.1207 1.2003 1.1246 0.063 Uiso 1 1 calc R . . . .
C17 C 0.5120(9) 1.5340(6) 1.1650(5) 0.0637(19) Uani 1 1 d D . . . .
H17A H 0.4228 1.5608 1.1457 0.076 Uiso 0.62(4) 1 calc R . P A 1
H17B H 0.6082 1.5825 1.1577 0.076 Uiso 0.62(4) 1 calc R . P A 1
H17C H 0.4274 1.5628 1.1403 0.076 Uiso 0.38(4) 1 calc R . P A 2
H17D H 0.6127 1.5802 1.1605 0.076 Uiso 0.38(4) 1 calc R . P A 2
C10 C 0.4209(8) 0.8808(8) 0.6537(5) 0.074(2) Uani 1 1 d D . . . .
H10A H 0.4796 0.8303 0.6501 0.089 Uiso 0.5 1 calc R . P B 1
H10B H 0.4947 0.9490 0.6549 0.089 Uiso 0.5 1 calc R . P B 1
H10C H 0.4787 0.8299 0.6481 0.089 Uiso 0.5 1 calc R . P C 2
H10D H 0.4920 0.9488 0.6524 0.089 Uiso 0.5 1 calc R . P C 2
C21 C 0.9927(19) 1.4088(9) 1.8498(11) 0.137(5) Uani 1 1 d . . . . .
H21A H 0.8978 1.4140 1.8062 0.205 Uiso 1 1 calc GR . . . .
H21B H 1.0799 1.4750 1.8674 0.205 Uiso 1 1 calc GR . . . .
H21C H 0.9701 1.3937 1.9099 0.205 Uiso 1 1 calc GR . . . .
N9 N 1.0797(14) 1.2611(9) 1.7608(10) 0.125(3) Uani 1 1 d . . . . .
C20 C 0.365(3) 1.431(3) 1.3128(16) 0.139(9) Uani 0.62(4) 1 d D U P A 1
H20A H 0.2691 1.4344 1.2691 0.209 Uiso 0.62(4) 1 calc GR . P A 1
H20B H 0.3623 1.4477 1.3813 0.209 Uiso 0.62(4) 1 calc GR . P A 1
H20C H 0.3715 1.3605 1.2946 0.209 Uiso 0.62(4) 1 calc GR . P A 1
C18 C 0.731(3) 1.4889(19) 1.3324(15) 0.103(6) Uani 0.62(4) 1 d D U P A 1
H18A H 0.7013 1.4128 1.3088 0.154 Uiso 0.62(4) 1 calc GR . P A 1
H18B H 0.7791 1.5106 1.4041 0.154 Uiso 0.62(4) 1 calc GR . P A 1
H18C H 0.8078 1.5225 1.3008 0.154 Uiso 0.62(4) 1 calc GR . P A 1
C19 C 0.586(4) 1.6644(19) 1.381(3) 0.125(10) Uani 0.62(4) 1 d D U P A 1
H19A H 0.6685 1.7158 1.3661 0.188 Uiso 0.62(4) 1 calc GR . P A 1
H19B H 0.6218 1.6649 1.4509 0.188 Uiso 0.62(4) 1 calc GR . P A 1
H19C H 0.4882 1.6822 1.3689 0.188 Uiso 0.62(4) 1 calc GR . P A 1
C22 C 1.0378(14) 1.3249(11) 1.7993(11) 0.106(4) Uani 1 1 d . . . . .
Si1 Si 0.2557(18) 0.8379(15) 0.5367(11) 0.1006(17) Uani 0.5 1 d D U P D 1
C13 C 0.093(3) 0.892(2) 0.527(2) 0.114(7) Uani 0.5 1 d D U P D 1
H13A H 0.0060 0.8465 0.5433 0.171 Uiso 0.5 1 calc GR . P D 1
H13B H 0.0561 0.8973 0.4592 0.171 Uiso 0.5 1 calc GR . P D 1
H13C H 0.1313 0.9619 0.5727 0.171 Uiso 0.5 1 calc GR . P D 1
C12 C 0.347(4) 0.867(2) 0.4388(18) 0.111(7) Uani 0.5 1 d D U P D 1
H12A H 0.4148 0.9405 0.4591 0.167 Uiso 0.5 1 calc GR . P D 1
H12B H 0.2629 0.8546 0.3776 0.167 Uiso 0.5 1 calc GR . P D 1
H12C H 0.4104 0.8219 0.4276 0.167 Uiso 0.5 1 calc GR . P D 1
C11 C 0.163(4) 0.696(2) 0.513(2) 0.168(10) Uani 0.5 1 d D U P D 1
H11A H 0.1928 0.6598 0.4592 0.251 Uiso 0.5 1 d R . P D 1
H11C H 0.1989 0.6746 0.5729 0.251 Uiso 0.5 1 d R . P D 1
H11B H 0.0471 0.6787 0.4948 0.251 Uiso 0.5 1 d R . P D 1
Si1A Si 0.2330(18) 0.8341(15) 0.5402(11) 0.1006(17) Uani 0.5 1 d D U P D 2
C13A C 0.097(3) 0.719(2) 0.571(2) 0.138(7) Uani 0.5 1 d D U P D 2
H13D H 0.0699 0.6552 0.5188 0.208 Uiso 0.5 1 calc GR . P D 2
H13E H -0.0009 0.7338 0.5757 0.208 Uiso 0.5 1 calc GR . P D 2
H13F H 0.1512 0.7108 0.6341 0.208 Uiso 0.5 1 calc GR . P D 2
C12A C 0.165(3) 0.954(2) 0.5492(19) 0.130(8) Uani 0.5 1 d D U P D 2
H12D H 0.1359 0.9688 0.6105 0.195 Uiso 0.5 1 calc GR . P D 2
H12E H 0.0722 0.9404 0.4927 0.195 Uiso 0.5 1 calc GR . P D 2
H12F H 0.2510 1.0146 0.5491 0.195 Uiso 0.5 1 calc GR . P D 2
C11A C 0.307(5) 0.797(3) 0.429(2) 0.162(13) Uani 0.5 1 d D U P D 2
H11D H 0.4211 0.8338 0.4461 0.243 Uiso 0.5 1 calc GR . P D 2
H11E H 0.2511 0.8179 0.3734 0.243 Uiso 0.5 1 calc GR . P D 2
H11F H 0.2856 0.7217 0.4106 0.243 Uiso 0.5 1 calc GR . P D 2
Si2A Si 0.532(3) 1.539(2) 1.3006(14) 0.0890(16) Uani 0.38(4) 1 d D U P A 2
C20A C 0.327(4) 1.498(4) 1.320(4) 0.138(12) Uani 0.38(4) 1 d D U P A 2
H20D H 0.2836 1.5555 1.3193 0.207 Uiso 0.38(4) 1 d R . P A 2
H20E H 0.2572 1.4366 1.2666 0.207 Uiso 0.38(4) 1 d R . P A 2
H20F H 0.3363 1.4810 1.3834 0.207 Uiso 0.38(4) 1 d R . P A 2
C18A C 0.645(6) 1.453(3) 1.344(4) 0.135(13) Uani 0.38(4) 1 d D U P A 2
H18D H 0.5704 1.3850 1.3405 0.203 Uiso 0.38(4) 1 calc GR . P A 2
H18E H 0.7114 1.4860 1.4127 0.203 Uiso 0.38(4) 1 calc GR . P A 2
H18F H 0.7132 1.4422 1.3023 0.203 Uiso 0.38(4) 1 calc GR . P A 2
C19A C 0.641(5) 1.681(2) 1.370(4) 0.084(8) Uani 0.38(4) 1 d D U P A 2
H19D H 0.7335 1.7083 1.3475 0.126 Uiso 0.38(4) 1 calc GR . P A 2
H19E H 0.6762 1.6872 1.4410 0.126 Uiso 0.38(4) 1 calc GR . P A 2
H19F H 0.5697 1.7223 1.3581 0.126 Uiso 0.38(4) 1 calc GR . P A 2

loop_
_atom_site_aniso_label
_atom_site_aniso_U_11
_atom_site_aniso_U_22
_atom_site_aniso_U_33
_atom_site_aniso_U_23
_atom_site_aniso_U_13
_atom_site_aniso_U_12
Cu1 0.0266(5) 0.0394(6) 0.0571(6) 0.0183(4) 0.0163(4) 0.0132(4)
Cl2 0.0621(11) 0.0682(12) 0.0636(10) 0.0334(9) 0.0256(9) 0.0337(9)
Cl1 0.0269(9) 0.0515(11) 0.1156(15) 0.0136(11) 0.0144(9) 0.0086(8)
Si2 0.106(3) 0.075(3) 0.0753(15) 0.0056(17) 0.0177(17) 0.029(2)
N2 0.025(2) 0.029(3) 0.058(3) 0.013(2) 0.010(2) 0.008(2)
N7 0.029(3) 0.038(3) 0.069(3) 0.014(3) 0.016(2) 0.010(2)
N6 0.028(3) 0.039(3) 0.058(3) 0.017(3) 0.017(2) 0.013(2)
N1 0.032(3) 0.036(3) 0.051(3) 0.013(2) 0.017(2) 0.012(2)
N3 0.032(3) 0.045(3) 0.055(3) 0.017(3) 0.015(2) 0.015(2)
N8 0.035(3) 0.034(3) 0.063(3) 0.006(3) 0.017(2) 0.012(2)
C15 0.027(3) 0.042(4) 0.056(3) 0.025(3) 0.010(3) 0.013(3)
N5 0.029(3) 0.066(4) 0.049(3) 0.016(3) 0.008(2) 0.014(3)
C2 0.018(3) 0.033(3) 0.057(3) 0.008(3) 0.007(3) 0.004(2)
N4 0.035(3) 0.061(4) 0.054(3) 0.014(3) 0.013(2) 0.018(3)
C3 0.018(3) 0.046(4) 0.059(4) 0.013(3) 0.008(3) 0.005(3)
C8 0.021(3) 0.036(3) 0.056(4) 0.015(3) 0.010(3) 0.004(3)
C7 0.035(3) 0.049(4) 0.054(4) 0.020(3) 0.015(3) 0.010(3)
C16 0.031(3) 0.048(4) 0.074(4) 0.023(3) 0.023(3) 0.021(3)
C9 0.040(3) 0.050(4) 0.056(4) 0.021(3) 0.014(3) 0.016(3)
C6 0.039(4) 0.074(5) 0.065(4) 0.022(4) 0.024(3) 0.018(4)
C1 0.019(3) 0.043(4) 0.052(3) 0.015(3) 0.006(3) 0.003(3)
C14 0.028(3) 0.049(4) 0.066(4) 0.027(3) 0.006(3) 0.017(3)
C5 0.040(4) 0.063(5) 0.078(5) 0.005(4) 0.033(4) 0.018(4)
C4 0.034(3) 0.048(4) 0.083(5) 0.018(4) 0.022(3) 0.020(3)
C17 0.052(4) 0.048(4) 0.090(5) 0.014(4) 0.016(4) 0.021(4)
C10 0.049(4) 0.123(7) 0.059(4) 0.027(5) 0.021(4) 0.035(5)
C21 0.159(13) 0.079(8) 0.190(14) 0.044(9) 0.090(12) 0.029(8)
N9 0.097(7) 0.109(8) 0.159(10) 0.042(8) 0.031(7) 0.020(6)
C20 0.149(13) 0.149(16) 0.097(13) 0.038(13) 0.038(10) 0.007(11)
C18 0.122(12) 0.111(14) 0.079(10) 0.030(10) 0.019(9) 0.049(11)
C19 0.14(2) 0.102(11) 0.115(18) -0.016(11) 0.036(15) 0.038(11)
C22 0.085(8) 0.096(9) 0.137(10) 0.063(8) 0.032(7) 0.006(7)
Si1 0.086(4) 0.165(3) 0.0598(16) 0.0188(17) 0.009(2) 0.074(3)
C13 0.081(12) 0.143(17) 0.088(14) -0.006(14) -0.011(11) 0.042(12)
C12 0.124(15) 0.16(2) 0.058(10) 0.021(13) 0.013(11) 0.067(16)
C11 0.17(2) 0.177(11) 0.15(2) 0.045(11) 0.018(17) 0.058(11)
Si1A 0.086(4) 0.165(3) 0.0598(16) 0.0188(17) 0.009(2) 0.074(3)
C13A 0.114(14) 0.178(14) 0.116(16) 0.010(12) 0.009(12) 0.076(11)
C12A 0.113(19) 0.201(15) 0.089(15) 0.028(14) -0.001(14) 0.104(16)
C11A 0.17(3) 0.22(3) 0.096(14) -0.010(19) 0.046(18) 0.09(3)
Si2A 0.106(3) 0.075(3) 0.0753(15) 0.0056(17) 0.0177(17) 0.029(2)
C20A 0.121(12) 0.14(2) 0.15(3) 0.03(2) 0.052(14) 0.032(12)
C18A 0.16(2) 0.129(19) 0.14(3) 0.042(19) 0.04(2) 0.068(19)
C19A 0.087(16) 0.089(10) 0.069(15) 0.003(9) 0.026(13) 0.029(9)

loop_
_atom_type_symbol
_atom_type_description
_atom_type_scat_dispersion_real
_atom_type_scat_dispersion_imag
_atom_type_scat_source
C C 0.0030 0.0020 'International Tables Vol C Tables 4.2.6.8 and 6.1.1.4'
H H 0.0000 0.0000 'International Tables Vol C Tables 4.2.6.8 and 6.1.1.4'
N N 0.0060 0.0030 'International Tables Vol C Tables 4.2.6.8 and 6.1.1.4'
Cu Cu 0.3200 1.2650 'International Tables Vol C Tables 4.2.6.8 and 6.1.1.4'
Cl Cl 0.1480 0.1590 'International Tables Vol C Tables 4.2.6.8 and 6.1.1.4'
Si Si 0.0820 0.0700 'International Tables Vol C Tables 4.2.6.8 and 6.1.1.4'

loop_
_geom_angle_atom_site_label_1
_geom_angle_atom_site_label_2
_geom_angle_atom_site_label_3
_geom_angle
_geom_angle_site_symmetry_1
_geom_angle_site_symmetry_3
Cl2 Cu1 Cl1 108.81(7) . .
N6 Cu1 Cl2 90.37(14) 2_677 .
N6 Cu1 Cl1 103.50(16) 2_677 .
N6 Cu1 N1 158.09(19) 2_677 .
N6 Cu1 N3 87.32(18) 2_677 .
N1 Cu1 Cl2 95.66(14) . .
N1 Cu1 Cl1 94.47(14) . .
N1 Cu1 N3 78.15(18) . .
N3 Cu1 Cl2 154.33(16) . .
N3 Cu1 Cl1 96.57(15) . .
C20 Si2 C17 109.3(10) . .
C18 Si2 C17 105.7(9) . .
C18 Si2 C20 111.9(11) . .
C19 Si2 C17 109.5(15) . .
C19 Si2 C20 110.6(11) . .
C19 Si2 C18 109.7(12) . .
C3 N2 C14 125.9(5) . .
C1 N2 C3 107.5(4) . .
C1 N2 C14 126.5(5) . .
N6 N7 N8 106.0(4) . .
N7 N6 Cu1 120.5(3) . 2_677
N7 N6 C15 109.7(4) . .
C15 N6 Cu1 129.6(4) . 2_677
C2 N1 Cu1 138.4(4) . .
C1 N1 Cu1 115.3(4) . .
C1 N1 C2 106.3(4) . .
N4 N3 Cu1 134.1(4) . .
N4 N3 C8 110.1(5) . .
C8 N3 Cu1 115.4(4) . .
N7 N8 C16 111.6(5) . .
N7 N8 C17 119.4(5) . .
C16 N8 C17 128.8(5) . .
N6 C15 C14 124.4(5) . .
C16 C15 N6 107.3(5) . .
C16 C15 C14 128.2(5) . .
N4 N5 C9 111.3(5) . .
N4 N5 C10 120.8(6) . .
C9 N5 C10 127.9(6) . .
N1 C2 C3 108.4(5) . .
C7 C2 N1 131.1(5) . .
C7 C2 C3 120.4(5) . .
N3 N4 N5 106.3(5) . .
N2 C3 C2 105.7(5) . .
N2 C3 C4 132.2(6) . .
C4 C3 C2 122.1(6) . .
N3 C8 C1 113.8(5) . .
C9 C8 N3 107.3(5) . .
C9 C8 C1 138.9(5) . .
C2 C7 H7 121.2 . .
C2 C7 C6 117.6(6) . .
C6 C7 H7 121.2 . .
N8 C16 C15 105.4(5) . .
N8 C16 H16 127.3 . .
C15 C16 H16 127.3 . .
N5 C9 C8 105.0(5) . .
N5 C9 H9 127.5 . .
C8 C9 H9 127.5 . .
C7 C6 H6 119.3 . .
C7 C6 C5 121.4(6) . .
C5 C6 H6 119.3 . .
N2 C1 C8 130.8(5) . .
N1 C1 N2 112.0(5) . .
N1 C1 C8 117.1(5) . .
N2 C14 C15 112.4(5) . .
N2 C14 H14A 109.1 . .
N2 C14 H14B 109.1 . .
C15 C14 H14A 109.1 . .
C15 C14 H14B 109.1 . .
H14A C14 H14B 107.8 . .
C6 C5 H5 119.1 . .
C4 C5 C6 121.8(6) . .
C4 C5 H5 119.1 . .
C3 C4 H4 121.6 . .
C5 C4 C3 116.8(6) . .
C5 C4 H4 121.6 . .
Si2 C17 H17A 109.5 . .
Si2 C17 H17B 109.5 . .
N8 C17 Si2 110.8(6) . .
N8 C17 H17A 109.5 . .
N8 C17 H17B 109.5 . .
N8 C17 H17C 108.4 . .
N8 C17 H17D 108.4 . .
N8 C17 Si2A 115.4(9) . .
H17A C17 H17B 108.1 . .
H17C C17 H17D 107.5 . .
Si2A C17 H17C 108.4 . .
Si2A C17 H17D 108.4 . .
N5 C10 H10A 107.3 . .
N5 C10 H10B 107.3 . .
N5 C10 H10C 108.8 . .
N5 C10 H10D 108.8 . .
N5 C10 Si1 119.9(7) . .
N5 C10 Si1A 113.8(7) . .
H10A C10 H10B 106.9 . .
H10C C10 H10D 107.7 . .
Si1 C10 H10A 107.3 . .
Si1 C10 H10B 107.3 . .
Si1A C10 H10C 108.8 . .
Si1A C10 H10D 108.8 . .
H21A C21 H21B 109.5 . .
H21A C21 H21C 109.5 . .
H21B C21 H21C 109.5 . .
C22 C21 H21A 109.5 . .
C22 C21 H21B 109.5 . .
C22 C21 H21C 109.5 . .
Si2 C20 H20A 109.5 . .
Si2 C20 H20B 109.5 . .
Si2 C20 H20C 109.5 . .
H20A C20 H20B 109.5 . .
H20A C20 H20C 109.5 . .
H20B C20 H20C 109.5 . .
Si2 C18 H18A 109.5 . .
Si2 C18 H18B 109.5 . .
Si2 C18 H18C 109.5 . .
H18A C18 H18B 109.5 . .
H18A C18 H18C 109.5 . .
H18B C18 H18C 109.5 . .
Si2 C19 H19A 109.5 . .
Si2 C19 H19B 109.5 . .
Si2 C19 H19C 109.5 . .
H19A C19 H19B 109.5 . .
H19A C19 H19C 109.5 . .
H19B C19 H19C 109.5 . .
N9 C22 C21 177.3(15) . .
C13 Si1 C10 120.3(13) . .
C13 Si1 C12 106.9(13) . .
C13 Si1 C11 105.8(13) . .
C12 Si1 C10 106.8(13) . .
C11 Si1 C10 106.7(14) . .
C11 Si1 C12 110.3(13) . .
Si1 C13 H13A 109.5 . .
Si1 C13 H13B 109.5 . .
Si1 C13 H13C 109.5 . .
H13A C13 H13B 109.5 . .
H13A C13 H13C 109.5 . .
H13B C13 H13C 109.5 . .
Si1 C12 H12A 109.5 . .
Si1 C12 H12B 109.5 . .
Si1 C12 H12C 109.5 . .
H12A C12 H12B 109.5 . .
H12A C12 H12C 109.5 . .
H12B C12 H12C 109.5 . .
Si1 C11 H11A 109.5 . .
Si1 C11 H11C 109.5 . .
Si1 C11 H11B 109.5 . .
H11A C11 H11C 109.5 . .
H11A C11 H11B 109.5 . .
H11C C11 H11B 109.5 . .
C13A Si1A C10 101.7(12) . .
C12A Si1A C10 102.4(12) . .
C12A Si1A C13A 113.7(12) . .
C11A Si1A C10 104.8(16) . .
C11A Si1A C13A 115.6(13) . .
C11A Si1A C12A 115.9(13) . .
Si1A C13A H13D 109.5 . .
Si1A C13A H13E 109.5 . .
Si1A C13A H13F 109.5 . .
H13D C13A H13E 109.5 . .
H13D C13A H13F 109.5 . .
H13E C13A H13F 109.5 . .
Si1A C12A H12D 109.5 . .
Si1A C12A H12E 109.5 . .
Si1A C12A H12F 109.5 . .
H12D C12A H12E 109.5 . .
H12D C12A H12F 109.5 . .
H12E C12A H12F 109.5 . .
Si1A C11A H11D 109.5 . .
Si1A C11A H11E 109.5 . .
Si1A C11A H11F 109.5 . .
H11D C11A H11E 109.5 . .
H11D C11A H11F 109.5 . .
H11E C11A H11F 109.5 . .
C20A Si2A C17 110(2) . .
C18A Si2A C17 111.5(19) . .
C18A Si2A C20A 109.8(16) . .
C18A Si2A C19A 111.1(17) . .
C19A Si2A C17 105(2) . .
C19A Si2A C20A 109.0(15) . .
Si2A C20A H20D 109.6 . .
Si2A C20A H20E 109.3 . .
Si2A C20A H20F 109.5 . .
H20D C20A H20E 109.5 . .
H20D C20A H20F 109.5 . .
H20E C20A H20F 109.5 . .
Si2A C18A H18D 109.5 . .
Si2A C18A H18E 109.5 . .
Si2A C18A H18F 109.5 . .
H18D C18A H18E 109.5 . .
H18D C18A H18F 109.5 . .
H18E C18A H18F 109.5 . .
Si2A C19A H19D 109.5 . .
Si2A C19A H19E 109.5 . .
Si2A C19A H19F 109.5 . .
H19D C19A H19E 109.5 . .
H19D C19A H19F 109.5 . .
H19E C19A H19F 109.5 . .

loop_
_geom_bond_atom_site_label_1
_geom_bond_atom_site_label_2
_geom_bond_distance
_geom_bond_site_symmetry_2
Cu1 Cl2 2.2726(17) .
Cu1 Cl1 2.3944(18) .
Cu1 N6 2.030(4) 2_677
Cu1 N1 2.053(4) .
Cu1 N3 2.075(5) .
Si2 C17 1.882(13) .
Si2 C20 1.867(15) .
Si2 C18 1.864(15) .
Si2 C19 1.859(15) .
N2 C3 1.385(8) .
N2 C1 1.348(7) .
N2 C14 1.469(7) .
N7 N6 1.314(7) .
N7 N8 1.319(7) .
N6 Cu1 2.030(4) 2_677
N6 C15 1.355(7) .
N1 C2 1.381(7) .
N1 C1 1.337(7) .
N3 N4 1.295(7) .
N3 C8 1.361(7) .
N8 C16 1.339(8) .
N8 C17 1.466(8) .
C15 C16 1.344(8) .
C15 C14 1.519(9) .
N5 N4 1.338(7) .
N5 C9 1.341(8) .
N5 C10 1.458(8) .
C2 C3 1.416(8) .
C2 C7 1.376(8) .
C3 C4 1.387(9) .
C8 C9 1.356(8) .
C8 C1 1.442(8) .
C7 H7 0.9300 .
C7 C6 1.383(9) .
C16 H16 0.9300 .
C9 H9 0.9300 .
C6 H6 0.9300 .
C6 C5 1.409(10) .
C14 H14A 0.9700 .
C14 H14B 0.9700 .
C5 H5 0.9300 .
C5 C4 1.367(10) .
C4 H4 0.9300 .
C17 H17A 0.9700 .
C17 H17B 0.9700 .
C17 H17C 0.9700 .
C17 H17D 0.9700 .
C17 Si2A 1.869(19) .
C10 H10A 0.9700 .
C10 H10B 0.9700 .
C10 H10C 0.9700 .
C10 H10D 0.9700 .
C10 Si1 1.825(15) .
C10 Si1A 1.906(15) .
C21 H21A 0.9600 .
C21 H21B 0.9600 .
C21 H21C 0.9600 .
C21 C22 1.428(18) .
N9 C22 1.130(15) .
C20 H20A 0.9600 .
C20 H20B 0.9600 .
C20 H20C 0.9600 .
C18 H18A 0.9600 .
C18 H18B 0.9600 .
C18 H18C 0.9600 .
C19 H19A 0.9600 .
C19 H19B 0.9600 .
C19 H19C 0.9600 .
Si1 C13 1.790(16) .
Si1 C12 1.810(16) .
Si1 C11 1.798(18) .
C13 H13A 0.9600 .
C13 H13B 0.9600 .
C13 H13C 0.9600 .
C12 H12A 0.9600 .
C12 H12B 0.9600 .
C12 H12C 0.9600 .
C11 H11A 0.9601 .
C11 H11C 0.9600 .
C11 H11B 0.9600 .
Si1A C13A 1.881(18) .
Si1A C12A 1.877(18) .
Si1A C11A 1.873(18) .
C13A H13D 0.9600 .
C13A H13E 0.9600 .
C13A H13F 0.9600 .
C12A H12D 0.9600 .
C12A H12E 0.9600 .
C12A H12F 0.9600 .
C11A H11D 0.9600 .
C11A H11E 0.9600 .
C11A H11F 0.9600 .
Si2A C20A 1.86(2) .
Si2A C18A 1.85(2) .
Si2A C19A 1.86(2) .
C20A H20D 0.9601 .
C20A H20E 0.9600 .
C20A H20F 0.9599 .
C18A H18D 0.9600 .
C18A H18E 0.9600 .
C18A H18F 0.9600 .
C19A H19D 0.9600 .
C19A H19E 0.9600 .
C19A H19F 0.9600 .

loop_
_geom_torsion_atom_site_label_1
_geom_torsion_atom_site_label_2
_geom_torsion_atom_site_label_3
_geom_torsion_atom_site_label_4
_geom_torsion
_geom_torsion_site_symmetry_1
_geom_torsion_site_symmetry_4
Cu1 N6 C15 C16 176.8(4) 2_677 .
Cu1 N6 C15 C14 -6.6(8) 2_677 .
Cu1 N1 C2 C3 -179.8(4) . .
Cu1 N1 C2 C7 -3.0(10) . .
Cu1 N1 C1 N2 -178.3(4) . .
Cu1 N1 C1 C8 2.3(6) . .
Cu1 N3 N4 N5 172.3(4) . .
Cu1 N3 C8 C9 -173.1(4) . .
Cu1 N3 C8 C1 4.8(6) . .
N2 C3 C4 C5 179.6(6) . .
N7 N6 C15 C16 1.3(6) . .
N7 N6 C15 C14 177.9(5) . .
N7 N8 C16 C15 1.0(7) . .
N7 N8 C17 Si2 -85.0(8) . .
N7 N8 C17 Si2A -90.1(11) . .
N6 N7 N8 C16 -0.2(6) . .
N6 N7 N8 C17 175.3(5) . .
N6 C15 C16 N8 -1.3(6) . .
N6 C15 C14 N2 76.7(7) . .
N1 C2 C3 N2 -1.4(6) . .
N1 C2 C3 C4 178.6(5) . .
N1 C2 C7 C6 -177.5(6) . .
N3 C8 C9 N5 -1.5(6) . .
N3 C8 C1 N2 176.1(5) . .
N3 C8 C1 N1 -4.8(7) . .
N8 N7 N6 Cu1 -176.6(3) . 2_677
N8 N7 N6 C15 -0.7(6) . .
N8 C17 Si2A C20A -80.1(18) . .
N8 C17 Si2A C18A 42(2) . .
N8 C17 Si2A C19A 162.5(15) . .
N5 C10 Si1 C13 42.9(17) . .
N5 C10 Si1 C12 164.7(11) . .
N5 C10 Si1 C11 -77.5(14) . .
C2 N1 C1 N2 2.1(6) . .
C2 N1 C1 C8 -177.3(5) . .
C2 C3 C4 C5 -0.5(9) . .
C2 C7 C6 C5 -0.2(10) . .
N4 N3 C8 C9 1.4(7) . .
N4 N3 C8 C1 179.3(5) . .
N4 N5 C9 C8 1.1(7) . .
N4 N5 C10 Si1 110.1(10) . .
N4 N5 C10 Si1A 109.5(9) . .
C3 N2 C1 N1 -3.0(6) . .
C3 N2 C1 C8 176.2(6) . .
C3 N2 C14 C15 61.1(7) . .
C3 C2 C7 C6 -1.1(9) . .
C8 N3 N4 N5 -0.7(6) . .
C7 C2 C3 N2 -178.6(5) . .
C7 C2 C3 C4 1.5(9) . .
C7 C6 C5 C4 1.1(11) . .
C16 N8 C17 Si2 89.6(9) . .
C16 N8 C17 Si2A 84.5(12) . .
C16 C15 C14 N2 -107.4(6) . .
C9 N5 N4 N3 -0.3(6) . .
C9 N5 C10 Si1 -70.7(12) . .
C9 N5 C10 Si1A -71.3(11) . .
C9 C8 C1 N2 -7.0(12) . .
C9 C8 C1 N1 172.2(7) . .
C6 C5 C4 C3 -0.8(10) . .
C1 N2 C3 C2 2.6(6) . .
C1 N2 C3 C4 -177.4(6) . .
C1 N2 C14 C15 -117.0(6) . .
C1 N1 C2 C3 -0.3(6) . .
C1 N1 C2 C7 176.5(6) . .
C1 C8 C9 N5 -178.6(7) . .
C14 N2 C3 C2 -175.8(5) . .
C14 N2 C3 C4 4.1(10) . .
C14 N2 C1 N1 175.4(5) . .
C14 N2 C1 C8 -5.4(9) . .
C14 C15 C16 N8 -177.8(5) . .
C17 N8 C16 C15 -174.0(6) . .
C10 N5 N4 N3 179.0(6) . .
C10 N5 C9 C8 -178.2(6) . .
C20 Si2 C17 N8 -56.5(13) . .
C18 Si2 C17 N8 64.1(12) . .
C19 Si2 C17 N8 -177.7(12) . .
